data_7026969
loop_
_publ_author_name
'McGlone, Thomas'
'Vil\`a-Nadal, Laia'
'Miras, Haralampos N.'
'Long, De-Liang'
'Poblet, Josep M.'
'Cronin, Leroy'

_publ_section_title
;
 Assembly of titanium embedded polyoxometalates with unprecedented
 structural features.
;
_journal_issue 48
_journal_name_full 'Dalton transactions (Cambridge, England : 2003)'
_journal_page_first 11599
_journal_page_last 11604
_journal_paper_doi 10.1039/c0dt01327g
_journal_volume 39
_journal_year 2010
_chemical_formula_sum 'As2 H80 K6 O106 Ti6 W16'
_chemical_formula_weight 5390.08
_chemical_name_systematic
;
?
;
_space_group_IT_number 2
_symmetry_cell_setting triclinic
_symmetry_space_group_name_Hall '-P 1'
_symmetry_space_group_name_H-M 'P -1'
_atom_sites_solution_hydrogens none
_atom_sites_solution_primary direct
_atom_sites_solution_secondary difmap
_audit_creation_method SHELXL-97
_cell_angle_alpha 73.571(2)
_cell_angle_beta 76.674(2)
_cell_angle_gamma 85.793(2)
_cell_formula_units_Z 1
_cell_length_a 12.2625(2)
_cell_length_b 12.6540(2)
_cell_length_c 15.9764(3)
_cell_measurement_reflns_used 23599
_cell_measurement_temperature 150(2)
_cell_measurement_theta_max 29.3
_cell_measurement_theta_min 2.80
_cell_volume 2313.72(7)
_computing_cell_refinement
;
CrysAlisPro, Oxford Diffraction Ltd.,
Version 1.171.33.41 (release 06-05-2009 CrysAlis171 .NET)
(compiled May 6 2009,17:20:42)
;
_computing_data_collection
;
CrysAlisPro, Oxford Diffraction Ltd.,
Version 1.171.33.41 (release 06-05-2009 CrysAlis171 .NET)
(compiled May 6 2009,17:20:42)
;
_computing_data_reduction
;
CrysAlisPro, Oxford Diffraction Ltd.,
Version 1.171.33.41 (release 06-05-2009 CrysAlis171 .NET)
(compiled May 6 2009,17:20:42)
;
_computing_structure_refinement 'SHELXL-97 (Sheldrick, 2008)'
_computing_structure_solution 'SHELXS-97 (Sheldrick, 2008)'
_diffrn_ambient_temperature 150(2)
_diffrn_measured_fraction_theta_full 0.999
_diffrn_measured_fraction_theta_max 0.999
_diffrn_measurement_device_type 'Oxford Gemini CCD'
_diffrn_measurement_method '\w & \p scan'
_diffrn_radiation_monochromator graphite
_diffrn_radiation_source 'fine-focus sealed tube'
_diffrn_radiation_type MoK\a
_diffrn_radiation_wavelength 0.71073
_diffrn_reflns_av_R_equivalents 0.0454
_diffrn_reflns_av_sigmaI/netI 0.0379
_diffrn_reflns_limit_h_max 15
_diffrn_reflns_limit_h_min -15
_diffrn_reflns_limit_k_max 15
_diffrn_reflns_limit_k_min -15
_diffrn_reflns_limit_l_max 19
_diffrn_reflns_limit_l_min -19
_diffrn_reflns_number 42090
_diffrn_reflns_theta_full 26.00
_diffrn_reflns_theta_max 26.00
_diffrn_reflns_theta_min 2.81
_diffrn_standards_decay_% none
_exptl_absorpt_coefficient_mu 21.394
_exptl_absorpt_correction_T_max 0.295
_exptl_absorpt_correction_T_min 0.068
_exptl_absorpt_correction_type analytical
_exptl_absorpt_process_details
;
CrysAlisPro, Oxford Diffraction Ltd.,
Version 1.171.33.41 (release 06-05-2009 CrysAlis171 .NET)
(compiled May 6 2009,17:20:42)
Analytical numeric absorption correction using a multifaceted crystal
model based on expressions derived by R.C. Clark & J.S. Reid.
(Clark, R. C. & Reid, J. S. (1995). Acta Cryst. A51, 887-897)
;
_exptl_crystal_colour 'pale green'
_exptl_crystal_density_diffrn 3.868
_exptl_crystal_density_meas ?
_exptl_crystal_density_method 'not measured'
_exptl_crystal_description block
_exptl_crystal_F_000 2424
_exptl_crystal_size_max 0.25
_exptl_crystal_size_mid 0.06
_exptl_crystal_size_min 0.06
_refine_diff_density_max 1.66
_refine_diff_density_min -1.57
_refine_diff_density_rms 0.23
_refine_ls_extinction_coef none
_refine_ls_extinction_method none
_refine_ls_goodness_of_fit_ref 1.031
_refine_ls_hydrogen_treatment none
_refine_ls_matrix_type full
_refine_ls_number_parameters 606
_refine_ls_number_reflns 9085
_refine_ls_number_restraints 0
_refine_ls_restrained_S_all 1.031
_refine_ls_R_factor_all 0.0371
_refine_ls_R_factor_gt 0.0272
_refine_ls_shift/su_max 0.001
_refine_ls_shift/su_mean 0.000
_refine_ls_structure_factor_coef Fsqd
_refine_ls_weighting_details 'calc w=1/[\s^2^(Fo^2^)+(0.0391P)^2^+0.0000P] where P=(Fo^2^+2Fc^2^)/3'
_refine_ls_weighting_scheme calc
_refine_ls_wR_factor_gt 0.0673
_refine_ls_wR_factor_ref 0.0689
_reflns_number_gt 7409
_reflns_number_total 9085
_reflns_threshold_expression >2\s(I)
_cod_data_source_file c0dt01327g.txt
_cod_data_source_block p1_2
_cod_depositor_comments
;
The following automatic conversions were performed:

'_exptl_crystal_density_meas' value 'none' was changed to '?' - the
value is perceived as not measured.

Automatic conversion script
Id: cif_fix_values 3008 2015-01-20 13:52:24Z robertas 
;
_cod_original_sg_symbol_H-M P-1
_cod_original_formula_sum 'H80 As2 K6 O106 Ti6 W16'
_cod_database_code 7026969

loop_
_symmetry_equiv_pos_as_xyz
'x, y, z'
'-x, -y, -z'

loop_
_atom_site_label
_atom_site_type_symbol
_atom_site_fract_x
_atom_site_fract_y
_atom_site_fract_z
_atom_site_U_iso_or_equiv
_atom_site_adp_type
_atom_site_occupancy
_atom_site_symmetry_multiplicity
_atom_site_calc_flag
_atom_site_refinement_flags
W1 W 0.66555(3) 0.71429(3) 0.36553(2) 0.01738(8) Uani 1 1 d .
W2 W 0.83607(3) 0.89632(3) 0.38893(2) 0.01869(8) Uani 1 1 d .
W3 W 0.90892(3) 0.53457(3) 0.31536(2) 0.01674(8) Uani 1 1 d .
W4 W 1.08102(3) 0.71489(3) 0.33904(2) 0.01852(8) Uani 1 1 d .
W5 W 0.86861(3) 0.60598(3) 0.08464(2) 0.01627(9) Uani 0.90 1 d P
W5' W 0.7231(3) 0.6085(3) 0.1637(2) 0.0191(7) Uani 0.10 1 d P
W6' W 0.7059(3) 0.8751(3) 0.0463(2) 0.0160(7) Uani 0.10 1 d P
W6 W 0.64929(3) 0.76853(3) 0.12947(2) 0.01739(9) Uani 0.90 1 d P
W7 W 0.66654(3) 0.97679(3) 0.24607(2) 0.01655(8) Uani 1 1 d .
W8 W 1.12941(3) 0.63268(3) 0.15230(2) 0.01827(8) Uani 1 1 d .
W9' W 0.9331(3) 0.7198(3) -0.0090(2) 0.0184(7) Uani 0.10 1 d P
W9 W 0.86958(11) 0.87056(10) -0.03135(9) 0.0144(6) Uani 0.045(2) 1 d P
As1 As 0.91581(7) 0.83455(6) 0.17801(5) 0.01326(16) Uani 1 1 d .
Ti1 Ti 0.86958(11) 0.87056(10) -0.03135(9) 0.0144(6) Uani 0.855(2) 1 d P
Ti2 Ti 1.09962(13) 1.00590(11) 0.26914(9) 0.0174(3) Uani 1 1 d .
Ti3 Ti 0.83307(12) 1.12369(10) 0.03488(9) 0.0122(3) Uani 1 1 d .
K1 K 0.3194(2) 0.8633(2) 0.14561(19) 0.0559(7) Uani 1 1 d .
K2 K 0.3379(3) 0.5986(3) 0.5100(3) 0.0417(9) Uani 0.80 1 d P
K2' K 0.3328(18) 0.5780(16) 0.4828(13) 0.052(6) Uiso 0.20 1 d P
O1 O 0.5619(5) 0.6341(5) 0.4441(4) 0.0230(13) Uani 1 1 d .
O2 O 0.8764(5) 0.4009(4) 0.3797(4) 0.0232(13) Uani 1 1 d .
O3 O 0.6502(5) 0.6928(5) 0.2586(4) 0.0248(14) Uani 1 1 d .
O4 O 0.7286(5) 0.7815(4) 0.4412(3) 0.0185(12) Uani 1 1 d .
O5 O 0.7874(5) 0.6101(4) 0.3721(4) 0.0197(12) Uani 1 1 d .
O6 O 0.8356(5) 0.9334(5) 0.4847(4) 0.0264(14) Uani 1 1 d .
O7 O 1.1628(5) 0.6953(5) 0.4165(4) 0.0248(14) Uani 1 1 d .
O8 O 0.9502(5) 0.7847(4) 0.3921(4) 0.0188(12) Uani 1 1 d .
O9 O 1.1820(5) 0.6591(4) 0.2493(4) 0.0194(12) Uani 1 1 d .
O10 O 1.2413(5) 0.5586(5) 0.1089(4) 0.0275(14) Uani 1 1 d .
O11 O 1.0027(5) 0.5785(4) 0.3848(4) 0.0203(13) Uani 1 1 d .
O12 O 0.9782(4) 0.7086(4) 0.2342(3) 0.0146(11) Uani 1 1 d .
O13 O 0.8013(5) 0.8399(4) 0.2712(3) 0.0168(12) Uani 1 1 d .
O14 O 0.8413(4) 0.7781(4) 0.1156(3) 0.0165(12) Uani 1 1 d .
O15 O 0.8682(6) 0.4842(5) 0.0585(4) 0.0340(16) Uani 1 1 d .
O16 O 0.5850(5) 0.8503(5) 0.3379(4) 0.0234(13) Uani 1 1 d .
O17 O 0.7248(5) 0.9943(4) 0.3440(4) 0.0200(13) Uani 1 1 d .
O18 O 0.5579(5) 1.0700(4) 0.2458(4) 0.0235(13) Uani 1 1 d .
O19 O 0.7805(5) 1.0537(4) 0.1609(4) 0.0215(13) Uani 1 1 d .
O20 O 0.7091(5) 0.6277(5) 0.1154(5) 0.0254(15) Uiso 1 1 d .
O21 O 1.0498(5) 0.5070(4) 0.2443(4) 0.0203(13) Uani 1 1 d .
O22 O 1.0208(5) 0.6184(4) 0.0865(4) 0.0185(12) Uani 1 1 d .
O23 O 1.1568(5) 0.7728(4) 0.0835(4) 0.0201(13) Uani 1 1 d .
O24 O 0.7995(5) 1.2706(4) 0.0832(4) 0.0260(14) Uani 1 1 d .
O25 O 0.6538(5) 1.1470(5) 0.0318(4) 0.0285(14) Uani 1 1 d .
O26 O 0.6403(4) 0.9009(4) 0.1644(4) 0.0175(12) Uani 1 1 d .
O27 O 0.5113(5) 0.7476(6) 0.1312(4) 0.0359(16) Uani 1 1 d .
O28 O 0.7041(5) 0.8379(5) 0.0112(4) 0.0269(15) Uiso 1 1 d .
O29 O 0.8827(6) 0.7080(5) -0.0242(4) 0.0241(16) Uiso 1 1 d .
O30 O 0.9478(5) 0.9910(4) 0.3024(4) 0.0194(12) Uani 1 1 d .
O31 O 0.8319(6) 1.0010(4) 0.0004(4) 0.0266(14) Uani 1 1 d .
O32 O 1.1223(5) 0.8607(4) 0.2669(4) 0.0185(12) Uani 1 1 d .
O33 O 0.9794(5) 1.1304(5) 0.0336(4) 0.0256(14) Uani 1 1 d .
O34 O 1.0924(6) 1.1571(5) 0.2998(4) 0.0343(16) Uani 1 1 d .
O35 O 1.1123(6) 0.9568(5) 0.4064(4) 0.0345(16) Uani 1 1 d .
O36 O 0.8432(5) 0.5482(4) 0.2193(4) 0.0185(12) Uani 1 1 d .
O37 O 1.1266(5) 1.0793(5) 0.1518(4) 0.0285(14) Uani 1 1 d .
O38 O 1.2787(6) 1.0223(5) 0.2571(5) 0.0382(17) Uani 1 1 d .
O41 O 1.0270(6) 1.3275(6) 0.1868(5) 0.0454(18) Uiso 1 1 d .
O42 O 0.9842(9) 1.2108(8) 0.4418(6) 0.025(2) Uiso 0.65 1 d P
O42' O 0.9419(17) 1.1817(16) 0.4452(12) 0.028(4) Uiso 0.35 1 d P
O43 O 0.8315(16) 1.2146(15) 0.2699(12) 0.066(6) Uiso 0.70 1 d P
O43' O 0.827(2) 1.222(2) 0.2479(19) 0.020(7) Uiso 0.30 1 d P
O44 O 0.6094(8) 0.4534(7) 0.3198(6) 0.045(2) Uiso 0.80 1 d P
O45' O 0.540(3) 0.975(3) -0.056(2) 0.033(8) Uiso 0.20 1 d P
O45 O 0.5614(9) 0.9392(9) -0.0961(7) 0.055(3) Uiso 0.80 1 d P
O46' O 1.181(2) 0.4219(18) 0.4335(14) 0.028(5) Uiso 0.30 1 d P
O46 O 1.1373(11) 0.3866(10) 0.4385(8) 0.050(3) Uiso 0.70 1 d P
O47' O 0.364(3) 0.843(3) 0.349(3) 0.048(10) Uiso 0.20 1 d P
O47 O 0.3786(11) 0.7855(10) 0.3146(8) 0.060(3) Uiso 0.70 1 d P
O48 O 0.3936(11) 0.5476(10) 0.3396(8) 0.061(3) Uiso 0.70 1 d P
O49 O 0.3849(11) 1.2166(10) 0.2604(8) 0.064(3) Uiso 0.70 1 d P
O50' O 0.615(3) 0.796(3) 0.613(2) 0.039(8) Uiso 0.20 1 d P
O50 O 0.5590(13) 0.8299(12) 0.5802(10) 0.061(4) Uiso 0.60 1 d P
O51 O 1.3765(13) 0.9766(12) 0.4009(10) 0.051(4) Uiso 0.50 1 d P
O51' O 1.462(2) 0.940(2) 0.4831(19) 0.060(7) Uiso 0.30 1 d P
O52' O 0.298(3) 0.803(2) 0.520(2) 0.027(7) Uiso 0.20 1 d P
O52 O 0.3284(14) 0.7949(13) 0.5615(12) 0.054(4) Uiso 0.50 1 d P
O53 O 0.6916(14) 0.6677(13) -0.1008(10) 0.052(4) Uiso 0.50 1 d P
O53' O 0.674(2) 0.766(2) -0.1564(18) 0.058(7) Uiso 0.30 1 d P
O55 O 0.2878(13) 1.3894(12) 0.2815(10) 0.051(4) Uiso 0.50 1 d P
O56' O 0.630(3) 1.295(3) 0.224(2) 0.079(9) Uiso 0.30 1 d P
O56 O 0.5449(15) 1.3055(13) 0.2295(11) 0.055(4) Uiso 0.50 1 d P
O57 O 0.3930(15) 0.7613(14) 0.6737(11) 0.060(4) Uiso 0.50 1 d P
O58 O 0.5462(14) 1.3452(13) 0.0261(11) 0.057(4) Uiso 0.50 1 d P
O58' O 0.536(2) 1.294(2) 0.1151(19) 0.061(8) Uiso 0.30 1 d P
O59 O 0.4738(17) 0.5163(16) 0.1484(13) 0.051(5) Uiso 0.40 1 d P
O60 O 0.614(2) 0.507(2) 0.0282(16) 0.047(6) Uiso 0.30 1 d P

loop_
_atom_site_aniso_label
_atom_site_aniso_U_11
_atom_site_aniso_U_22
_atom_site_aniso_U_33
_atom_site_aniso_U_23
_atom_site_aniso_U_13
_atom_site_aniso_U_12
W1 0.01618(18) 0.01722(16) 0.01712(17) -0.00441(13) -0.00022(13) -0.00215(13)
W2 0.02072(19) 0.01954(17) 0.01726(17) -0.00662(13) -0.00503(14) -0.00035(13)
W3 0.02013(18) 0.01313(16) 0.01483(17) -0.00189(12) -0.00188(14) -0.00070(13)
W4 0.01989(19) 0.01737(16) 0.01880(18) -0.00264(13) -0.00842(14) 0.00069(13)
W5 0.0209(2) 0.01159(17) 0.01607(18) -0.00404(14) -0.00313(15) -0.00048(14)
W5' 0.031(2) 0.0130(16) 0.0127(17) 0.0015(13) -0.0077(15) -0.0068(14)
W6' 0.0237(19) 0.0127(15) 0.0143(16) -0.0034(13) -0.0084(14) -0.0040(13)
W6 0.01443(19) 0.01826(18) 0.0202(2) -0.00610(15) -0.00382(15) -0.00140(14)
W7 0.01495(17) 0.01530(16) 0.01866(17) -0.00461(13) -0.00277(13) 0.00145(12)
W8 0.01806(18) 0.01450(16) 0.01860(17) -0.00151(13) -0.00142(14) 0.00260(13)
W9' 0.023(2) 0.0172(17) 0.0170(17) -0.0063(13) -0.0044(15) -0.0046(14)
W9 0.0155(9) 0.0126(8) 0.0145(8) -0.0024(5) -0.0032(6) -0.0015(5)
As1 0.0137(4) 0.0120(4) 0.0137(4) -0.0028(3) -0.0033(3) 0.0004(3)
Ti1 0.0155(9) 0.0126(8) 0.0145(8) -0.0024(5) -0.0032(6) -0.0015(5)
Ti2 0.0235(8) 0.0142(7) 0.0171(7) -0.0054(6) -0.0081(6) -0.0012(6)
Ti3 0.0152(7) 0.0075(6) 0.0129(7) -0.0009(5) -0.0035(6) -0.0003(5)
K1 0.0484(16) 0.0626(17) 0.0564(17) -0.0144(13) -0.0124(13) -0.0040(13)
K2 0.0224(17) 0.053(2) 0.038(2) -0.0008(18) 0.0047(15) -0.0023(14)
O1 0.021(3) 0.023(3) 0.020(3) -0.004(2) 0.002(3) -0.002(2)
O2 0.027(3) 0.018(3) 0.020(3) -0.002(2) 0.001(3) -0.005(2)
O3 0.023(3) 0.033(3) 0.019(3) -0.007(3) -0.004(3) -0.008(3)
O4 0.023(3) 0.019(3) 0.014(3) -0.004(2) -0.005(2) -0.005(2)
O5 0.021(3) 0.014(3) 0.021(3) -0.004(2) 0.000(2) -0.002(2)
O6 0.029(4) 0.031(3) 0.023(3) -0.012(3) -0.010(3) 0.006(3)
O7 0.022(3) 0.028(3) 0.020(3) -0.001(2) -0.006(3) 0.001(3)
O8 0.020(3) 0.017(3) 0.019(3) -0.003(2) -0.003(2) -0.001(2)
O9 0.017(3) 0.018(3) 0.019(3) 0.000(2) -0.004(2) 0.002(2)
O10 0.023(3) 0.027(3) 0.029(3) -0.008(3) -0.001(3) 0.006(3)
O11 0.022(3) 0.023(3) 0.016(3) -0.003(2) -0.007(2) -0.001(2)
O12 0.014(3) 0.012(3) 0.015(3) 0.002(2) -0.007(2) 0.005(2)
O13 0.020(3) 0.010(3) 0.019(3) -0.003(2) -0.004(2) 0.001(2)
O14 0.017(3) 0.019(3) 0.017(3) -0.009(2) -0.005(2) -0.001(2)
O15 0.041(4) 0.024(3) 0.036(4) -0.007(3) -0.008(3) -0.001(3)
O16 0.016(3) 0.024(3) 0.029(3) -0.009(3) 0.003(3) -0.006(2)
O17 0.021(3) 0.024(3) 0.018(3) -0.007(2) -0.009(2) 0.000(2)
O18 0.022(3) 0.022(3) 0.026(3) -0.006(2) -0.006(3) 0.007(2)
O19 0.023(3) 0.019(3) 0.020(3) -0.001(2) -0.004(3) 0.000(2)
O21 0.024(3) 0.016(3) 0.017(3) -0.003(2) 0.001(2) 0.004(2)
O22 0.020(3) 0.020(3) 0.017(3) -0.008(2) -0.005(2) 0.004(2)
O23 0.021(3) 0.019(3) 0.019(3) -0.002(2) -0.006(2) -0.002(2)
O24 0.034(4) 0.017(3) 0.026(3) -0.005(2) -0.008(3) 0.003(3)
O25 0.019(3) 0.036(4) 0.028(3) -0.002(3) -0.009(3) -0.001(3)
O26 0.013(3) 0.015(3) 0.023(3) -0.003(2) -0.004(2) -0.002(2)
O27 0.024(4) 0.047(4) 0.038(4) -0.015(3) -0.005(3) -0.002(3)
O30 0.023(3) 0.016(3) 0.017(3) -0.002(2) -0.005(2) 0.001(2)
O31 0.046(4) 0.008(3) 0.027(3) -0.005(2) -0.010(3) -0.001(3)
O32 0.020(3) 0.015(3) 0.021(3) -0.007(2) -0.005(2) 0.000(2)
O33 0.016(3) 0.034(3) 0.024(3) -0.002(3) -0.006(3) -0.003(3)
O34 0.038(4) 0.034(4) 0.034(4) -0.014(3) -0.007(3) -0.004(3)
O35 0.042(4) 0.039(4) 0.026(4) -0.017(3) -0.003(3) -0.009(3)
O36 0.023(3) 0.015(3) 0.018(3) -0.005(2) -0.007(2) 0.002(2)
O37 0.029(4) 0.027(3) 0.030(4) -0.006(3) -0.010(3) 0.002(3)
O38 0.032(4) 0.039(4) 0.041(4) -0.005(3) -0.012(3) -0.002(3)

loop_
_atom_type_symbol
_atom_type_description
_atom_type_scat_dispersion_real
_atom_type_scat_dispersion_imag
_atom_type_scat_source
W W -0.8490 6.8722 'International Tables Vol C Tables 4.2.6.8 and 6.1.1.4'
As As 0.0499 2.0058 'International Tables Vol C Tables 4.2.6.8 and 6.1.1.4'
Ti Ti 0.2776 0.4457 'International Tables Vol C Tables 4.2.6.8 and 6.1.1.4'
K K 0.2009 0.2494 'International Tables Vol C Tables 4.2.6.8 and 6.1.1.4'
O O 0.0106 0.0060 'International Tables Vol C Tables 4.2.6.8 and 6.1.1.4'
H H 0.0000 0.0000 'International Tables Vol C Tables 4.2.6.8 and 6.1.1.4'

loop_
_geom_angle_atom_site_label_1
_geom_angle_atom_site_label_2
_geom_angle_atom_site_label_3
_geom_angle
_geom_angle_site_symmetry_1
_geom_angle_site_symmetry_3
O1 W1 O3 103.6(3) . .
O1 W1 O16 99.7(3) . .
O3 W1 O16 88.7(3) . .
O1 W1 O5 98.9(2) . .
O3 W1 O5 91.2(3) . .
O16 W1 O5 160.8(2) . .
O1 W1 O4 100.9(2) . .
O3 W1 O4 155.4(2) . .
O16 W1 O4 84.9(2) . .
O5 W1 O4 87.2(2) . .
O1 W1 O13 172.1(2) . .
O3 W1 O13 83.0(2) . .
O16 W1 O13 75.8(2) . .
O5 W1 O13 85.2(2) . .
O4 W1 O13 72.4(2) . .
O1 W1 K2' 47.7(4) . 2_666
O3 W1 K2' 103.1(3) . 2_666
O16 W1 K2' 146.9(4) . 2_666
O5 W1 K2' 51.3(4) . 2_666
O4 W1 K2' 95.0(3) . 2_666
O13 W1 K2' 135.7(4) . 2_666
O1 W1 K2 49.2(2) . 2_666
O3 W1 K2 94.48(19) . 2_666
O16 W1 K2 148.63(17) . 2_666
O5 W1 K2 50.46(16) . 2_666
O4 W1 K2 103.23(16) . 2_666
O13 W1 K2 135.58(14) . 2_666
K2' W1 K2 8.6(2) 2_666 2_666
O6 W2 O17 100.5(3) . .
O6 W2 O4 97.5(3) . .
O17 W2 O4 90.5(2) . .
O6 W2 O30 102.1(3) . .
O17 W2 O30 88.5(2) . .
O4 W2 O30 160.2(2) . .
O6 W2 O8 101.5(3) . .
O17 W2 O8 158.0(2) . .
O4 W2 O8 87.9(2) . .
O30 W2 O8 85.7(2) . .
O6 W2 O13 169.3(2) . .
O17 W2 O13 73.9(2) . .
O4 W2 O13 73.8(2) . .
O30 W2 O13 87.0(2) . .
O8 W2 O13 84.6(2) . .
O2 W3 O36 102.9(2) . .
O2 W3 O5 99.2(3) . .
O36 W3 O5 91.8(2) . .
O2 W3 O21 99.0(3) . .
O36 W3 O21 89.5(2) . .
O5 W3 O21 161.0(2) . .
O2 W3 O11 100.4(2) . .
O36 W3 O11 156.4(2) . .
O5 W3 O11 87.8(2) . .
O21 W3 O11 83.5(2) . .
O2 W3 O12 171.6(2) . .
O36 W3 O12 83.5(2) . .
O5 W3 O12 85.9(2) . .
O21 W3 O12 75.5(2) . .
O11 W3 O12 72.97(19) . .
O2 W3 K2 45.4(2) . 2_666
O36 W3 K2 95.40(19) . 2_666
O5 W3 K2 54.45(17) . 2_666
O21 W3 K2 144.19(17) . 2_666
O11 W3 K2 103.41(17) . 2_666
O12 W3 K2 140.30(15) . 2_666
O2 W3 K2' 49.2(4) . 2_666
O36 W3 K2' 102.4(3) . 2_666
O5 W3 K2' 50.0(3) . 2_666
O21 W3 K2' 147.6(3) . 2_666
O11 W3 K2' 95.3(3) . 2_666
O12 W3 K2' 135.2(3) . 2_666
K2 W3 K2' 8.7(2) 2_666 2_666
O7 W4 O11 98.7(2) . .
O7 W4 O32 101.3(2) . .
O11 W4 O32 159.8(2) . .
O7 W4 O8 102.2(3) . .
O11 W4 O8 88.6(2) . .
O32 W4 O8 84.7(2) . .
O7 W4 O9 99.7(3) . .
O11 W4 O9 90.7(2) . .
O32 W4 O9 88.4(2) . .
O8 W4 O9 158.0(2) . .
O7 W4 O12 169.7(2) . .
O11 W4 O12 73.76(19) . .
O32 W4 O12 86.6(2) . .
O8 W4 O12 85.0(2) . .
O9 W4 O12 73.8(2) . .
O7 W4 K1 92.42(19) . 1_655
O11 W4 K1 140.98(18) . 1_655
O32 W4 K1 40.70(18) . 1_655
O8 W4 K1 125.40(16) . 1_655
O9 W4 K1 50.42(16) . 1_655
O12 W4 K1 89.37(13) . 1_655
O15 W5 W9' 114.3(2) . .
O15 W5 O29 102.9(3) . .
W9' W5 O29 23.73(19) . .
O15 W5 O22 102.3(3) . .
W9' W5 O22 70.2(2) . .
O29 W5 O22 92.6(3) . .
O15 W5 O20 98.0(3) . .
W9' W5 O20 110.4(2) . .
O29 W5 O20 92.8(3) . .
O22 W5 O20 157.3(3) . .
O15 W5 W5' 103.1(2) . .
W9' W5 W5' 126.22(15) . .
O29 W5 W5' 113.6(2) . .
O22 W5 W5' 137.81(19) . .
O20 W5 W5' 23.77(18) . .
O15 W5 O36 99.3(3) . .
W9' W5 O36 141.81(19) . .
O29 W5 O36 157.6(3) . .
O22 W5 O36 85.8(2) . .
O20 W5 O36 80.8(3) . .
W5' W5 O36 57.16(19) . .
O15 W5 O14 171.1(3) . .
W9' W5 O14 66.54(17) . .
O29 W5 O14 74.4(2) . .
O22 W5 O14 86.4(2) . .
O20 W5 O14 73.9(2) . .
W5' W5 O14 70.95(16) . .
O36 W5 O14 83.16(19) . .
O20 W5' O36 140.2(6) . .
O20 W5' W5 77.1(6) . .
O36 W5' W5 63.7(2) . .
O20 W5' O3 119.3(6) . .
O36 W5' O3 95.0(3) . .
W5 W5' O3 135.9(2) . .
O20 W5' W6 64.5(5) . .
O36 W5' W6 134.5(2) . .
W5 W5' W6 109.83(15) . .
O3 W5' W6 56.97(18) . .
O20 W5' O14 86.7(5) . .
O36 W5' O14 81.5(2) . .
W5 W5' O14 62.22(16) . .
O3 W5' O14 77.3(2) . .
W6 W5' O14 59.35(14) . .
O28 W6' W6 87.9(5) . .
O28 W6' O26 146.6(6) . .
W6 W6' O26 62.06(18) . .
O28 W6' W9 72.4(5) . .
W6 W6' W9 122.70(19) . .
O26 W6' W9 135.2(2) . .
O28 W6' O31 115.7(6) . .
W6 W6' O31 145.7(2) . .
O26 W6' O31 97.7(3) . .
W9 W6' O31 51.61(18) . .
O28 W6' O14 99.2(5) . .
W6 W6' O14 69.75(17) . .
O26 W6' O14 84.6(2) . .
W9 W6' O14 61.73(17) . .
O31 W6' O14 81.6(2) . .
O28 W6' K1 88.0(5) . 2_675
W6 W6' K1 151.38(17) . 2_675
O26 W6' K1 110.9(2) . 2_675
W9 W6' K1 82.70(10) . 2_675
O31 W6' K1 59.20(17) . 2_675
O14 W6' K1 138.84(18) . 2_675
W6' W6 O27 112.9(2) . .
W6' W6 O28 27.0(2) . .
O27 W6 O28 102.0(3) . .
W6' W6 O26 67.2(2) . .
O27 W6 O26 102.3(3) . .
O28 W6 O26 93.4(3) . .
W6' W6 O20 113.7(2) . .
O27 W6 O20 98.2(3) . .
O28 W6 O20 92.3(3) . .
O26 W6 O20 157.1(3) . .
W6' W6 O3 140.9(2) . .
O27 W6 O3 99.2(3) . .
O28 W6 O3 158.6(3) . .
O26 W6 O3 85.1(2) . .
O20 W6 O3 81.6(3) . .
W6' W6 W5' 125.56(16) . .
O27 W6 W5' 105.9(2) . .
O28 W6 W5' 110.0(2) . .
O26 W6 W5' 138.16(18) . .
O20 W6 W5' 21.84(19) . .
O3 W6 W5' 60.6(2) . .
W6' W6 O14 68.06(17) . .
O27 W6 O14 171.8(3) . .
O28 W6 O14 75.2(2) . .
O26 W6 O14 85.7(2) . .
O20 W6 O14 74.4(2) . .
O3 W6 O14 83.4(2) . .
W5' W6 O14 68.45(16) . .
W6' W6 K1 97.94(13) . .
O27 W6 K1 26.6(2) . .
O28 W6 K1 98.6(2) . .
O26 W6 K1 76.07(16) . .
O20 W6 K1 124.80(19) . .
O3 W6 K1 101.63(18) . .
W5' W6 K1 130.49(10) . .
O14 W6 K1 160.47(14) . .
O18 W7 O19 103.3(3) . .
O18 W7 O26 101.7(3) . .
O19 W7 O26 90.7(2) . .
O18 W7 O17 100.7(3) . .
O19 W7 O17 93.5(2) . .
O26 W7 O17 155.6(2) . .
O18 W7 O16 97.6(3) . .
O19 W7 O16 159.0(2) . .
O26 W7 O16 83.4(2) . .
O17 W7 O16 84.2(2) . .
O18 W7 O13 170.7(2) . .
O19 W7 O13 84.5(2) . .
O26 W7 O13 83.1(2) . .
O17 W7 O13 73.4(2) . .
O16 W7 O13 74.8(2) . .
O10 W8 O23 103.7(3) . .
O10 W8 O22 101.5(3) . .
O23 W8 O22 90.1(2) . .
O10 W8 O9 100.4(3) . .
O23 W8 O9 92.8(2) . .
O22 W8 O9 156.5(2) . .
O10 W8 O21 97.0(2) . .
O23 W8 O21 159.2(2) . .
O22 W8 O21 84.0(2) . .
O9 W8 O21 85.0(2) . .
O10 W8 O12 169.9(2) . .
O23 W8 O12 85.2(2) . .
O22 W8 O12 83.0(2) . .
O9 W8 O12 74.1(2) . .
O21 W8 O12 74.3(2) . .
O10 W8 K1 92.4(2) . 1_655
O23 W8 K1 45.17(17) . 1_655
O22 W8 K1 135.21(16) . 1_655
O9 W8 K1 51.50(16) . 1_655
O21 W8 K1 136.54(17) . 1_655
O12 W8 K1 90.58(13) . 1_655
O29 W9' W5 78.2(6) . .
O29 W9' W9 82.9(6) . .
W5 W9' W9 122.7(2) . .
O29 W9' O22 130.8(6) . .
W5 W9' O22 56.31(17) . .
W9 W9' O22 135.6(2) . .
O29 W9' O33 131.4(6) . 2_775
W5 W9' O33 139.8(3) . 2_775
W9 W9' O33 53.05(18) . 2_775
O22 W9' O33 97.4(3) . 2_775
O29 W9' O14 99.0(6) . .
W5 W9' O14 67.53(16) . .
W9 W9' O14 62.81(17) . .
O22 W9' O14 81.5(2) . .
O33 W9' O14 79.8(2) 2_775 .
O37 W9 O33 100.0(3) 2_775 2_775
O37 W9 O31 99.5(3) 2_775 .
O33 W9 O31 97.8(3) 2_775 .
O37 W9 W9' 107.2(2) 2_775 .
O33 W9 W9' 68.1(2) 2_775 .
O31 W9 W9' 151.5(2) . .
O37 W9 O28 97.8(3) 2_775 .
O33 W9 O28 161.1(3) 2_775 .
O31 W9 O28 85.2(3) . .
W9' W9 O28 100.7(2) . .
O37 W9 O29 96.9(3) 2_775 .
O33 W9 O29 88.3(3) 2_775 .
O31 W9 O29 161.2(3) . .
W9' W9 O29 21.64(17) . .
O28 W9 O29 83.5(3) . .
O37 W9 W6' 111.8(2) 2_775 .
O33 W9 W6' 145.7(2) 2_775 .
O31 W9 W6' 65.5(2) . .
W9' W9 W6' 111.87(15) . .
O28 W9 W6' 23.13(19) . .
O29 W9 W6' 99.7(2) . .
O37 W9 O14 167.1(2) 2_775 .
O33 W9 O14 88.1(2) 2_775 .
O31 W9 O14 89.3(2) . .
W9' W9 O14 66.38(17) . .
O28 W9 O14 73.3(2) . .
O29 W9 O14 73.1(2) . .
W6' W9 O14 63.21(17) . .
O14 As1 O12 98.5(2) . .
O14 As1 O13 98.7(2) . .
O12 As1 O13 96.3(2) . .
O37 Ti2 O30 104.7(3) . .
O37 Ti2 O32 102.7(3) . .
O30 Ti2 O32 92.9(3) . .
O37 Ti2 O34 89.1(3) . .
O30 Ti2 O34 92.3(3) . .
O32 Ti2 O34 165.5(3) . .
O37 Ti2 O35 160.0(3) . .
O30 Ti2 O35 90.8(3) . .
O32 Ti2 O35 88.8(2) . .
O34 Ti2 O35 77.5(2) . .
O37 Ti2 O38 85.5(3) . .
O30 Ti2 O38 168.6(3) . .
O32 Ti2 O38 89.8(3) . .
O34 Ti2 O38 82.6(3) . .
O35 Ti2 O38 78.2(3) . .
O37 Ti2 K1 70.6(2) . 1_655
O30 Ti2 K1 132.78(19) . 1_655
O32 Ti2 K1 46.51(18) . 1_655
O34 Ti2 K1 133.4(2) . 1_655
O35 Ti2 K1 108.0(2) . 1_655
O38 Ti2 K1 55.1(2) . 1_655
O31 Ti3 O33 100.4(3) . .
O31 Ti3 O19 95.4(3) . .
O33 Ti3 O19 98.4(3) . .
O31 Ti3 O23 96.4(3) . 2_775
O33 Ti3 O23 94.7(2) . 2_775
O19 Ti3 O23 160.5(3) . 2_775
O31 Ti3 O24 169.0(3) . .
O33 Ti3 O24 90.4(3) . .
O19 Ti3 O24 80.8(2) . .
O23 Ti3 O24 84.7(2) 2_775 .
O31 Ti3 O25 88.5(3) . .
O33 Ti3 O25 170.0(3) . .
O19 Ti3 O25 85.2(2) . .
O23 Ti3 O25 79.6(2) 2_775 .
O24 Ti3 O25 80.9(2) . .
O31 Ti3 K1 62.8(2) . 2_675
O33 Ti3 K1 132.3(2) . 2_675
O19 Ti3 K1 126.07(18) . 2_675
O23 Ti3 K1 48.66(16) 2_775 2_675
O24 Ti3 K1 111.13(16) . 2_675
O25 Ti3 K1 48.50(17) . 2_675
O45' K1 O27 80.6(8) 2_675 .
O45' K1 O32 130.7(8) 2_675 1_455
O27 K1 O32 138.4(2) . 1_455
O45' K1 O45 18.1(8) 2_675 2_675
O27 K1 O45 90.8(3) . 2_675
O32 K1 O45 114.1(3) 1_455 2_675
O45' K1 O25 77.6(8) 2_675 2_675
O27 K1 O25 81.0(2) . 2_675
O32 K1 O25 126.65(19) 1_455 2_675
O45 K1 O25 94.0(3) 2_675 2_675
O45' K1 O47 104.5(8) 2_675 .
O27 K1 O47 69.6(3) . .
O32 K1 O47 75.5(3) 1_455 .
O45 K1 O47 94.3(3) 2_675 .
O25 K1 O47 149.5(3) 2_675 .
O45' K1 O23 128.0(7) 2_675 1_455
O27 K1 O23 110.8(2) . 1_455
O32 K1 O23 73.69(17) 1_455 1_455
O45 K1 O23 137.3(3) 2_675 1_455
O25 K1 O23 56.14(17) 2_675 1_455
O47 K1 O23 127.3(3) . 1_455
O45' K1 O38 75.6(8) 2_675 1_455
O27 K1 O38 120.0(2) . 1_455
O32 K1 O38 59.69(18) 1_455 1_455
O45 K1 O38 57.5(3) 2_675 1_455
O25 K1 O38 142.0(2) 2_675 1_455
O47 K1 O38 64.7(3) . 1_455
O23 K1 O38 127.3(2) 1_455 1_455
O45' K1 O9 173.1(8) 2_675 1_455
O27 K1 O9 92.53(19) . 1_455
O32 K1 O9 55.10(16) 1_455 1_455
O45 K1 O9 164.4(3) 2_675 1_455
O25 K1 O9 101.63(18) 2_675 1_455
O47 K1 O9 72.6(3) . 1_455
O23 K1 O9 54.69(15) 1_455 1_455
O38 K1 O9 108.00(19) 1_455 1_455
O45' K1 O31 81.8(7) 2_675 2_675
O27 K1 O31 133.7(2) . 2_675
O32 K1 O31 83.39(17) 1_455 2_675
O45 K1 O31 85.2(2) 2_675 2_675
O25 K1 O31 53.48(17) 2_675 2_675
O47 K1 O31 156.7(3) . 2_675
O23 K1 O31 53.01(15) 1_455 2_675
O38 K1 O31 96.14(17) 1_455 2_675
O9 K1 O31 103.32(16) 1_455 2_675
O45' K1 O47' 97.1(10) 2_675 .
O27 K1 O47' 82.2(7) . .
O32 K1 O47' 69.0(7) 1_455 .
O45 K1 O47' 83.7(7) 2_675 .
O25 K1 O47' 163.0(7) 2_675 .
O47 K1 O47' 16.3(7) . .
O23 K1 O47' 133.9(7) 1_455 .
O38 K1 O47' 48.4(7) 1_455 .
O9 K1 O47' 81.6(7) 1_455 .
O31 K1 O47' 142.5(7) 2_675 .
O45' K1 Ti2 101.3(8) 2_675 1_455
O27 K1 Ti2 151.38(17) . 1_455
O32 K1 Ti2 29.48(11) 1_455 1_455
O45 K1 Ti2 85.2(3) 2_675 1_455
O25 K1 Ti2 127.56(15) 2_675 1_455
O47 K1 Ti2 82.4(3) . 1_455
O23 K1 Ti2 90.68(14) 1_455 1_455
O38 K1 Ti2 36.73(13) 1_455 1_455
O9 K1 Ti2 84.57(13) 1_455 1_455
O31 K1 Ti2 74.28(12) 2_675 1_455
O47' K1 Ti2 69.2(7) . 1_455
K2' K2 O52' 130(2) . .
K2' K2 O1 95(2) . .
O52' K2 O1 92.9(7) . .
K2' K2 O2 106(2) . 2_666
O52' K2 O2 73.8(7) . 2_666
O1 K2 O2 159.7(3) . 2_666
K2' K2 O52 147(2) . .
O52' K2 O52 16.7(7) . .
O1 K2 O52 87.5(4) . .
O2 K2 O52 75.4(4) 2_666 .
K2' K2 O44 141(2) . 2_666
O52' K2 O44 88.2(8) . 2_666
O1 K2 O44 85.5(2) . 2_666
O2 K2 O44 79.0(2) 2_666 2_666
O52 K2 O44 72.0(4) . 2_666
K2' K2 O48 23(2) . .
O52' K2 O48 121.3(8) . .
O1 K2 O48 73.0(3) . .
O2 K2 O48 126.9(3) 2_666 .
O52 K2 O48 134.0(4) . .
O44 K2 O48 143.5(3) 2_666 .
K2' K2 O7 66(2) . 1_455
O52' K2 O7 70.4(7) . 1_455
O1 K2 O7 125.4(2) . 1_455
O2 K2 O7 65.12(18) 2_666 1_455
O52 K2 O7 86.3(4) . 1_455
O44 K2 O7 141.9(3) 2_666 1_455
O48 K2 O7 73.3(3) . 1_455
K2' K2 O5 80(2) . 2_666
O52' K2 O5 128.3(7) . 2_666
O1 K2 O5 130.2(2) . 2_666
O2 K2 O5 56.18(16) 2_666 2_666
O52 K2 O5 123.3(4) . 2_666
O44 K2 O5 71.4(2) 2_666 2_666
O48 K2 O5 100.3(3) . 2_666
O7 K2 O5 97.15(19) 1_455 2_666
K2' K2 O1 73(2) . 2_666
O52' K2 O1 156.1(8) . 2_666
O1 K2 O1 77.11(19) . 2_666
O2 K2 O1 108.98(18) 2_666 2_666
O52 K2 O1 139.5(4) . 2_666
O44 K2 O1 69.7(2) 2_666 2_666
O48 K2 O1 76.9(3) . 2_666
O7 K2 O1 133.0(2) 1_455 2_666
O5 K2 O1 53.83(16) 2_666 2_666
K2' K2 O47 71(2) . .
O52' K2 O47 65.7(7) . .
O1 K2 O47 70.4(3) . .
O2 K2 O47 115.5(3) 2_666 .
O52 K2 O47 78.5(4) . .
O44 K2 O47 142.5(3) 2_666 .
O48 K2 O47 55.9(3) . .
O7 K2 O47 55.2(3) 1_455 .
O5 K2 O47 146.0(3) 2_666 .
O1 K2 O47 128.2(3) 2_666 .
K2' K2 O47' 88(2) . .
O52' K2 O47' 48.5(10) . .
O1 K2 O47' 73.3(7) . .
O2 K2 O47' 106.7(7) 2_666 .
O52 K2 O47' 61.3(8) . .
O44 K2 O47' 128.8(7) 2_666 .
O48 K2 O47' 73.1(7) . .
O7 K2 O47' 56.5(7) 1_455 .
O5 K2 O47' 153.6(7) 2_666 .
O1 K2 O47' 142.7(7) 2_666 .
O47 K2 O47' 17.3(7) . .
K2 K2' O48 151(3) . .
K2 K2' O7 103(2) . 1_455
O48 K2' O7 85.5(7) . 1_455
K2 K2' O1 74(2) . .
O48 K2' O1 79.6(7) . .
O7 K2' O1 128.8(8) 1_455 .
K2 K2' O1 97(2) . 2_666
O48 K2' O1 87.8(7) . 2_666
O7 K2' O1 150.6(8) 1_455 2_666
O1 K2' O1 77.6(6) . 2_666
K2 K2' O5 89(2) . 2_666
O48 K2' O5 116.0(7) . 2_666
O7 K2' O5 102.6(7) 1_455 2_666
O1 K2' O5 128.0(7) . 2_666
O1 K2' O5 55.5(4) 2_666 2_666
K2 K2' O2 64(2) . 2_666
O48 K2' O2 142.1(9) . 2_666
O7 K2' O2 64.6(5) 1_455 2_666
O1 K2' O2 137.2(6) . 2_666
O1 K2' O2 106.7(6) 2_666 2_666
O5 K2' O2 54.7(4) 2_666 2_666
K2 K2' O52' 41(2) . .
O48 K2' O52' 125.4(10) . .
O7 K2' O52' 67.1(8) 1_455 .
O1 K2' O52' 82.7(8) . .
O1 K2' O52' 137.2(9) 2_666 .
O5 K2' O52' 115.7(9) 2_666 .
O2 K2' O52' 65.3(7) 2_666 .
K2 K2' O47 99(2) . .
O48 K2' O47 61.9(6) . .
O7 K2' O47 58.5(5) 1_455 .
O1 K2' O47 71.4(5) . .
O1 K2' O47 139.6(8) 2_666 .
O5 K2' O47 160.6(8) 2_666 .
O2 K2' O47 113.7(7) 2_666 .
O52' K2' O47 63.5(8) . .
K2 K2' O46' 145(3) . 1_455
O48 K2' O46' 63.8(6) . 1_455
O7 K2' O46' 69.7(6) 1_455 1_455
O1 K2' O46' 138.3(8) . 1_455
O1 K2' O46' 81.6(6) 2_666 1_455
O5 K2' O46' 60.8(5) 2_666 1_455
O2 K2' O46' 83.5(7) 2_666 1_455
O52' K2' O46' 134.4(10) . 1_455
O47 K2' O46' 105.0(7) . 1_455
K2 K2' O44 32.4(19) . 2_666
O48 K2' O44 146.2(9) . 2_666
O7 K2' O44 128.0(7) 1_455 2_666
O1 K2' O44 75.4(5) . 2_666
O1 K2' O44 65.0(4) 2_666 2_666
O5 K2' O44 65.8(4) 2_666 2_666
O2 K2' O44 68.9(4) 2_666 2_666
O52' K2' O44 73.5(7) . 2_666
O47 K2' O44 127.8(6) . 2_666
O46' K2' O44 126.4(8) 1_455 2_666
K2 K2' O52 27.7(19) . .
O48 K2' O52 134.3(9) . .
O7 K2' O52 80.1(6) 1_455 .
O1 K2' O52 76.6(5) . .
O1 K2' O52 123.5(7) 2_666 .
O5 K2' O52 109.5(6) 2_666 .
O2 K2' O52 65.6(5) 2_666 .
O52' K2' O52 13.8(6) . .
O47 K2' O52 73.7(6) . .
O46' K2' O52 143.9(9) 1_455 .
O44 K2' O52 60.1(4) 2_666 .
W1 O1 K2 147.4(3) . .
W1 O1 K2' 143.6(5) . .
K2 O1 K2' 11.9(3) . .
W1 O1 K2' 106.7(5) . 2_666
K2 O1 K2' 104.4(5) . 2_666
K2' O1 K2' 102.4(6) . 2_666
W1 O1 K2 105.6(3) . 2_666
K2 O1 K2 102.89(19) . 2_666
K2' O1 K2 98.8(4) . 2_666
K2' O1 K2 10.9(3) 2_666 2_666
W3 O2 K2 108.6(3) . 2_666
W3 O2 K2' 105.0(5) . 2_666
K2 O2 K2' 10.7(3) 2_666 2_666
W1 O3 W6 144.3(3) . .
W1 O3 W5' 141.8(3) . .
W6 O3 W5' 62.48(19) . .
W2 O4 W1 120.8(3) . .
W3 O5 W1 150.5(3) . .
W3 O5 K2' 101.0(4) . 2_666
W1 O5 K2' 98.8(5) . 2_666
W3 O5 K2 95.1(2) . 2_666
W1 O5 K2 100.5(2) . 2_666
K2' O5 K2 11.0(3) 2_666 2_666
W4 O7 K2' 146.0(5) . 1_655
W4 O7 K2 157.3(3) . 1_655
K2' O7 K2 11.3(4) 1_655 1_655
W4 O8 W2 153.1(3) . .
W4 O9 W8 120.4(3) . .
W4 O9 K1 100.2(2) . 1_655
W8 O9 K1 98.7(2) . 1_655
W4 O11 W3 120.6(3) . .
As1 O12 W3 133.9(3) . .
As1 O12 W8 118.5(2) . .
W3 O12 W8 91.31(18) . .
As1 O12 W4 118.6(3) . .
W3 O12 W4 92.62(17) . .
W8 O12 W4 91.66(18) . .
As1 O13 W7 117.5(2) . .
As1 O13 W2 119.2(3) . .
W7 O13 W2 91.83(19) . .
As1 O13 W1 133.9(3) . .
W7 O13 W1 91.34(19) . .
W2 O13 W1 92.77(19) . .
As1 O14 W9 113.8(2) . .
As1 O14 W6' 122.7(3) . .
W9 O14 W6' 55.06(15) . .
As1 O14 W6 128.9(3) . .
W9 O14 W6 92.58(19) . .
W6' O14 W6 42.19(12) . .
As1 O14 W9' 122.2(3) . .
W9 O14 W9' 50.81(14) . .
W6' O14 W9' 93.9(2) . .
W6 O14 W9' 108.5(2) . .
As1 O14 W5 128.0(3) . .
W9 O14 W5 92.54(19) . .
W6' O14 W5 109.2(2) . .
W6 O14 W5 91.00(18) . .
W9' O14 W5 45.92(13) . .
As1 O14 W5' 130.3(3) . .
W9 O14 W5' 115.7(2) . .
W6' O14 W5' 89.3(2) . .
W6 O14 W5' 52.20(14) . .
W9' O14 W5' 87.7(2) . .
W5 O14 W5' 46.83(13) . .
W1 O16 W7 117.4(3) . .
W2 O17 W7 120.8(3) . .
W7 O19 Ti3 145.2(3) . .
W5' O20 W5 79.1(6) . .
W5' O20 W6 93.7(6) . .
W5 O20 W6 119.8(3) . .
W3 O21 W8 118.1(3) . .
W5 O22 W8 148.3(3) . .
W5 O22 W9' 53.49(17) . .
W8 O22 W9' 139.3(3) . .
W8 O23 Ti3 146.7(3) . 2_775
W8 O23 K1 108.1(2) . 1_655
Ti3 O23 K1 100.4(2) 2_775 1_655
Ti3 O25 K1 95.6(2) . 2_675
W6 O26 W7 148.8(3) . .
W6 O26 W6' 50.71(17) . .
W7 O26 W6' 142.2(3) . .
W6 O27 K1 136.6(3) . .
W6' O28 W6 65.1(5) . .
W6' O28 W9 84.5(5) . .
W6 O28 W9 118.8(3) . .
W9' O29 W5 78.0(6) . .
W9' O29 W9 75.5(6) . .
W5 O29 W9 119.9(3) . .
Ti2 O30 W2 140.2(3) . .
Ti3 O31 W9 164.8(4) . .
Ti3 O31 W6' 128.2(4) . .
W9 O31 W6' 62.91(19) . .
Ti3 O31 K1 88.6(2) . 2_675
W9 O31 K1 103.2(2) . 2_675
W6' O31 K1 87.0(2) . 2_675
Ti2 O32 W4 140.8(3) . .
Ti2 O32 K1 104.0(2) . 1_655
W4 O32 K1 112.1(2) . 1_655
Ti3 O33 Ti1 176.7(4) . 2_775
Ti3 O33 W9 176.7(4) . 2_775
Ti1 O33 W9 0.00(13) 2_775 2_775
Ti3 O33 W9' 124.2(3) . 2_775
Ti1 O33 W9' 58.9(2) 2_775 2_775
W9 O33 W9' 58.9(2) 2_775 2_775
W3 O36 W5' 146.5(3) . .
W3 O36 W5 143.3(3) . .
W5' O36 W5 59.13(18) . .
Ti2 O37 Ti1 166.1(4) . 2_775
Ti2 O37 W9 166.1(4) . 2_775
Ti1 O37 W9 0.00(11) 2_775 2_775
Ti2 O38 K1 88.1(2) . 1_655
K2 O44 K2' 6.4(4) 2_666 2_666
O45 O45' K1 93(3) . 2_675
O45' O45 K1 69(2) . 2_675
O46 O46' K2' 159(3) . 1_655
O47 O47' K1 52(2) . .
O47 O47' K2 75(2) . .
K1 O47' K2 121.2(12) . .
O47' O47 K1 112(2) . .
O47' O47 K2' 97(2) . .
K1 O47 K2' 138.1(6) . .
O47' O47 K2 88(2) . .
K1 O47 K2 146.8(5) . .
K2' O47 K2 10.1(3) . .
K2' O48 K2 5.6(5) . .
O52 O52' K2 94(3) . .
O52 O52' K2' 103(3) . .
K2 O52' K2' 8.4(4) . .
O52' O52 K2 69(3) . .
O52' O52 K2' 64(3) . .
K2 O52 K2' 5.5(4) . .
O56 O56' O57 88(3) . 2_676

loop_
_geom_bond_atom_site_label_1
_geom_bond_atom_site_label_2
_geom_bond_distance
_geom_bond_site_symmetry_2
W1 O1 1.718(5) .
W1 O3 1.856(6) .
W1 O16 1.912(6) .
W1 O5 1.920(6) .
W1 O4 1.972(5) .
W1 O13 2.334(5) .
W1 K2' 3.81(2) 2_666
W1 K2 3.894(4) 2_666
W2 O6 1.722(6) .
W2 O17 1.901(5) .
W2 O4 1.906(5) .
W2 O30 1.912(5) .
W2 O8 1.913(6) .
W2 O13 2.324(5) .
W3 O2 1.733(5) .
W3 O36 1.853(5) .
W3 O5 1.901(6) .
W3 O21 1.904(6) .
W3 O11 1.973(5) .
W3 O12 2.324(5) .
W3 K2 3.739(3) 2_666
W3 K2' 3.85(2) 2_666
W4 O7 1.721(6) .
W4 O11 1.908(5) .
W4 O32 1.911(5) .
W4 O8 1.913(6) .
W4 O9 1.927(6) .
W4 O12 2.338(5) .
W4 K1 3.871(3) 1_655
W5 O15 1.708(6) .
W5 W9' 1.828(3) .
W5 O29 1.829(6) .
W5 O22 1.892(5) .
W5 O20 1.923(6) .
W5 W5' 1.938(4) .
W5 O36 2.024(5) .
W5 O14 2.351(5) .
W5' O20 0.795(6) .
W5' O36 1.897(6) .
W5' O3 2.095(7) .
W5' W6 2.133(3) .
W5' O14 2.511(6) .
W6' O28 0.832(7) .
W6' W6 1.663(3) .
W6' O26 1.981(7) .
W6' W9 2.109(4) .
W6' O31 2.155(7) .
W6' O14 2.296(6) .
W6' K1 3.873(4) 2_675
W6 O27 1.724(6) .
W6 O28 1.832(6) .
W6 O26 1.898(5) .
W6 O20 1.929(6) .
W6 O3 2.017(6) .
W6 O14 2.323(5) .
W6 K1 4.105(3) .
W7 O18 1.713(6) .
W7 O19 1.823(5) .
W7 O26 1.917(5) .
W7 O17 1.935(5) .
W7 O16 1.985(5) .
W7 O13 2.321(5) .
W8 O10 1.727(6) .
W8 O23 1.812(5) .
W8 O22 1.923(5) .
W8 O9 1.928(5) .
W8 O21 1.972(5) .
W8 O12 2.325(5) .
W8 K1 3.829(3) 1_655
W9' O29 0.752(6) .
W9' W9 1.974(4) .
W9' O22 2.139(6) .
W9' O33 2.140(7) 2_775
W9' O14 2.334(6) .
W9 O37 1.838(6) 2_775
W9 O33 1.843(6) 2_775
W9 O31 1.857(6) .
W9 O28 2.019(7) .
W9 O29 2.024(6) .
W9 O14 2.266(5) .
As1 O14 1.805(5) .
As1 O12 1.806(5) .
As1 O13 1.809(6) .
Ti2 O37 1.806(6) .
Ti2 O30 1.823(6) .
Ti2 O32 1.847(5) .
Ti2 O34 2.096(7) .
Ti2 O35 2.142(6) .
Ti2 O38 2.179(7) .
Ti2 K1 3.642(3) 1_655
Ti3 O31 1.790(6) .
Ti3 O33 1.798(6) .
Ti3 O19 1.932(6) .
Ti3 O23 1.954(5) 2_775
Ti3 O24 2.185(6) .
Ti3 O25 2.206(6) .
Ti3 K1 3.743(3) 2_675
K1 O45' 2.63(3) 2_675
K1 O27 2.678(7) .
K1 O32 2.723(6) 1_455
K1 O45 2.809(11) 2_675
K1 O25 2.817(7) 2_675
K1 O47 2.843(12) .
K1 O23 2.858(6) 1_455
K1 O38 2.990(8) 1_455
K1 O9 3.032(6) 1_455
K1 O31 3.331(6) 2_675
K1 O47' 3.35(4) .
K1 Ti2 3.642(3) 1_455
K2 K2' 0.584(16) .
K2 O52' 2.64(3) .
K2 O1 2.727(7) .
K2 O2 2.807(7) 2_666
K2 O52 2.816(17) .
K2 O44 2.825(10) 2_666
K2 O48 2.892(13) .
K2 O7 2.898(7) 1_455
K2 O5 3.055(6) 2_666
K2 O1 3.062(7) 2_666
K2 O47 3.296(12) .
K2 O47' 3.41(4) .
K2' O48 2.37(2) .
K2' O7 2.71(2) 1_455
K2' O1 2.83(2) .
K2' O1 2.94(2) 2_666
K2' O5 3.00(2) 2_666
K2' O2 3.02(2) 2_666
K2' O52' 3.05(4) .
K2' O47 3.16(2) .
K2' O46' 3.18(3) 1_455
K2' O44 3.30(2) 2_666
K2' O52 3.32(2) .
O1 K2' 2.94(2) 2_666
O1 K2 3.062(7) 2_666
O2 K2 2.807(7) 2_666
O2 K2' 3.02(2) 2_666
O5 K2' 3.00(2) 2_666
O5 K2 3.055(6) 2_666
O7 K2' 2.71(2) 1_655
O7 K2 2.898(7) 1_655
O9 K1 3.032(6) 1_655
O23 Ti3 1.954(5) 2_775
O23 K1 2.858(6) 1_655
O25 K1 2.817(7) 2_675
O31 K1 3.331(6) 2_675
O32 K1 2.723(6) 1_655
O33 Ti1 1.843(6) 2_775
O33 W9 1.843(6) 2_775
O33 W9' 2.140(7) 2_775
O37 Ti1 1.838(6) 2_775
O37 W9 1.838(6) 2_775
O38 K1 2.990(8) 1_655
O42 O42' 0.642(18) .
O44 K2 2.825(10) 2_666
O44 K2' 3.30(2) 2_666
O45' O45 0.87(3) .
O45' K1 2.63(3) 2_675
O45 K1 2.809(10) 2_675
O46' O46 0.70(2) .
O46' K2' 3.18(3) 1_655
O47' O47 1.01(4) .
O50' O50 0.96(3) .
O51 O51' 1.81(3) .
O52' O52 0.81(3) .
O53 O53' 1.35(3) .
O56' O56 1.03(3) .
O56' O57 1.55(4) 2_676
O57 O56' 1.55(4) 2_676
O58 O58' 1.37(3) .
